data_4108741
loop_
_publ_author_name
'Natalie D. Coombs'
'Dragoslav Vidovic'
'Joanna K. Day'
'Amber L. Thompson'
'Delphine D. Le Pevelen'
'Andreas Stasch'
'William Clegg'
'Luca Russo'
'Louise Male'
'Michael B. Hursthouse'
'David J. Willock'
'Simon Aldridge'

_publ_contact_author 'Simon Aldridge'
_publ_contact_author_email Simon.Aldridge@chem.ox.ac.uk
_publ_section_title
;
 Cationic Terminal Gallylene Complexes by Halide Abstraction: Coordination
 Chemistry of a Valence Isoelectronic Analogue of CO and N2
;
_journal_name_full 'Journal of the American Chemical Society'
_journal_page_first 16111
_journal_page_last 16124
_journal_paper_doi 10.1021/ja806655f
_journal_volume 130
_journal_year 2008
_chemical_formula_moiety 'C30 H48 Fe2 Ga N O4 Si2'
_chemical_formula_sum 'C30 H48 Fe2 Ga N O4 Si2'
_chemical_formula_weight 724.29
_space_group_IT_number 2
_symmetry_cell_setting triclinic
_symmetry_space_group_name_Hall '-P 1'
_symmetry_space_group_name_H-M 'P -1'
_atom_sites_solution_hydrogens geom
_atom_sites_solution_primary direct
_atom_sites_solution_secondary difmap
_audit_creation_method SHELXL-97
_cell_angle_alpha 91.802(2)
_cell_angle_beta 95.1210(10)
_cell_angle_gamma 93.9490(10)
_cell_formula_units_Z 2
_cell_length_a 8.8295(2)
_cell_length_b 11.3312(3)
_cell_length_c 17.4071(3)
_cell_measurement_reflns_used 7825
_cell_measurement_temperature 120(2)
_cell_measurement_theta_max 27.48
_cell_measurement_theta_min 2.91
_cell_volume 1729.25(7)
_computing_cell_refinement 'DENZO, COLLECT'
_computing_data_reduction 'DENZO, COLLECT'
_computing_molecular_graphics 'PLATON (Spek, 1990)'
_computing_structure_refinement 'SHELXL-97 (Sheldrick, 1997)'
_computing_structure_solution 'SHELXS-97 (Sheldrick, 1997)'
_diffrn_ambient_temperature 120(2)
_diffrn_detector_area_resol_mean 9.091
_diffrn_measured_fraction_theta_full 0.996
_diffrn_measured_fraction_theta_max 0.996
_diffrn_measurement_device_type 'Bruker-Nonius KappaCCD Area Detector'
_diffrn_measurement_method '\f and \w scans'
_diffrn_radiation_monochromator '10cm confocal mirrors'
_diffrn_radiation_source 'Bruker-Nonius FR591 rotating anode'
_diffrn_radiation_type MoK\a
_diffrn_radiation_wavelength 0.71073
_diffrn_reflns_av_R_equivalents 0.0579
_diffrn_reflns_av_sigmaI/netI 0.0494
_diffrn_reflns_limit_h_max 11
_diffrn_reflns_limit_h_min -11
_diffrn_reflns_limit_k_max 14
_diffrn_reflns_limit_k_min -14
_diffrn_reflns_limit_l_max 22
_diffrn_reflns_limit_l_min -22
_diffrn_reflns_number 34605
_diffrn_reflns_theta_full 27.50
_diffrn_reflns_theta_max 27.50
_diffrn_reflns_theta_min 3.01
_diffrn_standards_decay_% negligible
_diffrn_standards_number none
_exptl_absorpt_coefficient_mu 1.703
_exptl_absorpt_correction_T_max 0.9507
_exptl_absorpt_correction_T_min 0.6853
_exptl_absorpt_correction_type multi-scan
_exptl_absorpt_process_details 'SADABS V2.10 (Sheldrick, G.M., 2003)'
_exptl_crystal_colour orange
_exptl_crystal_density_diffrn 1.391
_exptl_crystal_description block
_exptl_crystal_F_000 756
_exptl_crystal_size_max 0.24
_exptl_crystal_size_mid 0.08
_exptl_crystal_size_min 0.03
_refine_diff_density_max 1.040
_refine_diff_density_min -0.684
_refine_diff_density_rms 0.090
_refine_ls_extinction_method none
_refine_ls_goodness_of_fit_ref 1.030
_refine_ls_hydrogen_treatment constr
_refine_ls_matrix_type full
_refine_ls_number_parameters 377
_refine_ls_number_reflns 7931
_refine_ls_number_restraints 0
_refine_ls_restrained_S_all 1.030
_refine_ls_R_factor_all 0.0501
_refine_ls_R_factor_gt 0.0380
_refine_ls_shift/su_max 0.007
_refine_ls_shift/su_mean 0.000
_refine_ls_structure_factor_coef Fsqd
_refine_ls_weighting_details 'calc w=1/[\s^2^(Fo^2^)+(0.0348P)^2^+1.7848P] where P=(Fo^2^+2Fc^2^)/3'
_refine_ls_weighting_scheme calc
_refine_ls_wR_factor_gt 0.0850
_refine_ls_wR_factor_ref 0.0907
_reflns_number_gt 6617
_reflns_number_total 7931
_reflns_threshold_expression >2sigma(I)
_cod_data_source_file ja806655f_si_001_06.cif
_cod_data_source_block 7
_cod_database_code 4108741

loop_
_symmetry_equiv_pos_as_xyz
'x, y, z'
'-x, -y, -z'

loop_
_atom_site_label
_atom_site_type_symbol
_atom_site_fract_x
_atom_site_fract_y
_atom_site_fract_z
_atom_site_U_iso_or_equiv
_atom_site_adp_type
_atom_site_occupancy
_atom_site_symmetry_multiplicity
_atom_site_calc_flag
_atom_site_refinement_flags
C1 C 0.2427(3) 0.6620(2) 0.06568(14) 0.0191(5) Uani 1 1 d .
C2 C 0.2898(3) 0.5693(2) 0.11357(14) 0.0194(5) Uani 1 1 d .
C3 C 0.4509(3) 0.5631(2) 0.11060(13) 0.0173(5) Uani 1 1 d .
C4 C 0.5033(3) 0.6522(2) 0.06109(14) 0.0169(5) Uani 1 1 d .
C5 C 0.3742(3) 0.7137(2) 0.03370(13) 0.0185(5) Uani 1 1 d .
C6 C 0.0813(3) 0.6868(3) 0.04065(17) 0.0330(7) Uani 1 1 d .
H6A H 0.0462 0.6402 -0.0068 0.049 Uiso 1 1 calc R
H6B H 0.0764 0.7712 0.0310 0.049 Uiso 1 1 calc R
H6C H 0.0159 0.6651 0.0814 0.049 Uiso 1 1 calc R
C7 C 0.1877(3) 0.4806(2) 0.15000(16) 0.0265(6) Uani 1 1 d .
H7A H 0.0949 0.5171 0.1623 0.040 Uiso 1 1 calc R
H7B H 0.2409 0.4539 0.1975 0.040 Uiso 1 1 calc R
H7C H 0.1603 0.4126 0.1140 0.040 Uiso 1 1 calc R
C8 C 0.5456(3) 0.4727(2) 0.14816(15) 0.0239(6) Uani 1 1 d .
H8A H 0.5381 0.4007 0.1149 0.036 Uiso 1 1 calc R
H8B H 0.5085 0.4539 0.1981 0.036 Uiso 1 1 calc R
H8C H 0.6522 0.5043 0.1561 0.036 Uiso 1 1 calc R
C9 C 0.6628(3) 0.6730(2) 0.03918(15) 0.0223(5) Uani 1 1 d .
H9A H 0.7349 0.6526 0.0820 0.034 Uiso 1 1 calc R
H9B H 0.6822 0.7566 0.0278 0.034 Uiso 1 1 calc R
H9C H 0.6758 0.6236 -0.0066 0.034 Uiso 1 1 calc R
C10 C 0.3738(4) 0.8092(3) -0.02400(15) 0.0284(6) Uani 1 1 d .
H10A H 0.3479 0.7738 -0.0760 0.043 Uiso 1 1 calc R
H10B H 0.4750 0.8512 -0.0212 0.043 Uiso 1 1 calc R
H10C H 0.2981 0.8651 -0.0125 0.043 Uiso 1 1 calc R
C11 C 0.4732(3) 0.8803(2) 0.14662(14) 0.0215(5) Uani 1 1 d .
C12 C 0.5277(3) 0.7125(2) 0.23918(14) 0.0205(5) Uani 1 1 d .
C13 C -0.0720(3) 0.9290(3) 0.15534(16) 0.0296(6) Uani 1 1 d .
H13A H -0.0345 0.8542 0.1379 0.044 Uiso 1 1 calc R
H13B H -0.1389 0.9594 0.1137 0.044 Uiso 1 1 calc R
H13C H -0.1293 0.9155 0.2004 0.044 Uiso 1 1 calc R
C14 C 0.1714(4) 1.0853(3) 0.09025(17) 0.0351(7) Uani 1 1 d .
H14A H 0.2573 1.1445 0.1020 0.053 Uiso 1 1 calc R
H14B H 0.0915 1.1194 0.0570 0.053 Uiso 1 1 calc R
H14C H 0.2062 1.0161 0.0636 0.053 Uiso 1 1 calc R
C15 C 0.0097(4) 1.1723(3) 0.22427(19) 0.0348(7) Uani 1 1 d .
H15A H -0.0389 1.1504 0.2707 0.052 Uiso 1 1 calc R
H15B H -0.0664 1.2011 0.1863 0.052 Uiso 1 1 calc R
H15C H 0.0909 1.2348 0.2377 0.052 Uiso 1 1 calc R
C16 C 0.4397(4) 1.2036(3) 0.25698(19) 0.0355(7) Uani 1 1 d .
H16A H 0.4953 1.1788 0.2137 0.053 Uiso 1 1 calc R
H16B H 0.5093 1.2514 0.2947 0.053 Uiso 1 1 calc R
H16C H 0.3563 1.2508 0.2379 0.053 Uiso 1 1 calc R
C17 C 0.2733(4) 1.1234(3) 0.39250(17) 0.0327(7) Uani 1 1 d .
H17A H 0.1832 1.1658 0.3768 0.049 Uiso 1 1 calc R
H17B H 0.3481 1.1769 0.4237 0.049 Uiso 1 1 calc R
H17C H 0.2434 1.0558 0.4229 0.049 Uiso 1 1 calc R
C18 C 0.5269(3) 0.9860(3) 0.33851(17) 0.0311(6) Uani 1 1 d .
H18A H 0.4908 0.9097 0.3578 0.047 Uiso 1 1 calc R
H18B H 0.5885 1.0322 0.3801 0.047 Uiso 1 1 calc R
H18C H 0.5890 0.9725 0.2956 0.047 Uiso 1 1 calc R
C19 C 0.0030(3) 0.8574(2) 0.34586(14) 0.0210(5) Uani 1 1 d .
C20 C -0.0292(3) 0.6695(2) 0.25626(15) 0.0199(5) Uani 1 1 d .
C21 C 0.2498(3) 0.6840(2) 0.43157(14) 0.0199(5) Uani 1 1 d .
C22 C 0.1172(3) 0.7250(2) 0.46220(13) 0.0185(5) Uani 1 1 d .
C23 C -0.0106(3) 0.6435(2) 0.43657(13) 0.0175(5) Uani 1 1 d .
C24 C 0.0440(3) 0.5534(2) 0.38988(14) 0.0204(5) Uani 1 1 d .
C25 C 0.2050(3) 0.5780(2) 0.38622(14) 0.0199(5) Uani 1 1 d .
C26 C 0.4107(3) 0.7292(3) 0.45619(16) 0.0304(6) Uani 1 1 d .
H26A H 0.4149 0.8151 0.4659 0.046 Uiso 1 1 calc R
H26B H 0.4759 0.7112 0.4153 0.046 Uiso 1 1 calc R
H26C H 0.4467 0.6910 0.5035 0.046 Uiso 1 1 calc R
C27 C 0.1154(3) 0.8293(2) 0.51697(15) 0.0271(6) Uani 1 1 d .
H27A H 0.1387 0.8047 0.5700 0.041 Uiso 1 1 calc R
H27B H 0.0142 0.8603 0.5119 0.041 Uiso 1 1 calc R
H27C H 0.1920 0.8910 0.5049 0.041 Uiso 1 1 calc R
C28 C -0.1711(3) 0.6493(3) 0.45788(15) 0.0260(6) Uani 1 1 d .
H28A H -0.2422 0.6116 0.4164 0.039 Uiso 1 1 calc R
H28B H -0.1932 0.7322 0.4653 0.039 Uiso 1 1 calc R
H28C H -0.1827 0.6078 0.5058 0.039 Uiso 1 1 calc R
C29 C -0.0499(4) 0.4469(2) 0.35417(17) 0.0312(7) Uani 1 1 d .
H29A H -0.0514 0.3837 0.3913 0.047 Uiso 1 1 calc R
H29B H -0.0053 0.4195 0.3078 0.047 Uiso 1 1 calc R
H29C H -0.1543 0.4681 0.3401 0.047 Uiso 1 1 calc R
C30 C 0.3129(4) 0.4980(3) 0.35335(17) 0.0308(7) Uani 1 1 d .
H30A H 0.3817 0.4704 0.3952 0.046 Uiso 1 1 calc R
H30B H 0.3726 0.5415 0.3171 0.046 Uiso 1 1 calc R
H30C H 0.2550 0.4299 0.3262 0.046 Uiso 1 1 calc R
N1 N 0.2301(2) 0.98235(18) 0.24419(11) 0.0171(4) Uani 1 1 d .
O1 O 0.5231(2) 0.97465(16) 0.13609(11) 0.0283(4) Uani 1 1 d .
O2 O 0.6133(2) 0.69689(19) 0.29164(11) 0.0304(5) Uani 1 1 d .
O3 O -0.0570(2) 0.94349(17) 0.35503(11) 0.0296(4) Uani 1 1 d .
O4 O -0.1100(2) 0.63068(18) 0.20400(10) 0.0277(4) Uani 1 1 d .
Si1 Si 0.09308(9) 1.03925(6) 0.18226(4) 0.02139(16) Uani 1 1 d .
Si2 Si 0.35957(9) 1.06924(6) 0.30432(4) 0.02138(16) Uani 1 1 d .
Fe1 Fe 0.40912(4) 0.73225(3) 0.155586(19) 0.01421(9) Uani 1 1 d .
Fe2 Fe 0.08129(4) 0.71960(3) 0.340309(19) 0.01462(9) Uani 1 1 d .
Ga1 Ga 0.24133(3) 0.81072(2) 0.246743(14) 0.01330(8) Uani 1 1 d .

loop_
_atom_site_aniso_label
_atom_site_aniso_U_11
_atom_site_aniso_U_22
_atom_site_aniso_U_33
_atom_site_aniso_U_23
_atom_site_aniso_U_13
_atom_site_aniso_U_12
C1 0.0177(13) 0.0244(13) 0.0153(11) -0.0023(10) 0.0009(10) 0.0050(10)
C2 0.0199(13) 0.0210(13) 0.0171(12) -0.0034(10) 0.0033(10) -0.0009(10)
C3 0.0199(13) 0.0175(12) 0.0144(11) -0.0027(9) 0.0006(10) 0.0025(10)
C4 0.0196(13) 0.0159(12) 0.0154(11) -0.0033(9) 0.0030(10) 0.0019(10)
C5 0.0230(13) 0.0200(13) 0.0129(11) -0.0016(9) 0.0023(10) 0.0038(10)
C6 0.0228(15) 0.051(2) 0.0248(14) -0.0044(13) -0.0034(12) 0.0116(14)
C7 0.0266(15) 0.0270(15) 0.0254(14) -0.0004(11) 0.0068(11) -0.0075(12)
C8 0.0296(15) 0.0162(13) 0.0257(13) 0.0010(10) -0.0006(11) 0.0047(11)
C9 0.0202(13) 0.0272(14) 0.0200(12) -0.0011(10) 0.0060(10) -0.0001(11)
C10 0.0406(17) 0.0286(15) 0.0181(13) 0.0079(11) 0.0049(12) 0.0114(13)
C11 0.0237(14) 0.0268(15) 0.0149(12) -0.0018(10) 0.0059(10) 0.0033(11)
C12 0.0225(13) 0.0209(13) 0.0191(12) -0.0027(10) 0.0084(11) 0.0020(10)
C13 0.0323(16) 0.0326(16) 0.0245(14) 0.0047(12) -0.0007(12) 0.0094(13)
C14 0.0421(18) 0.0405(18) 0.0259(15) 0.0149(13) 0.0089(13) 0.0129(15)
C15 0.0399(18) 0.0251(15) 0.0408(17) 0.0025(13) 0.0034(14) 0.0121(13)
C16 0.0397(18) 0.0189(14) 0.0490(19) 0.0038(13) 0.0135(15) -0.0029(13)
C17 0.0361(17) 0.0329(16) 0.0280(15) -0.0128(12) 0.0090(13) -0.0065(13)
C18 0.0304(16) 0.0306(16) 0.0301(15) -0.0059(12) -0.0039(12) -0.0009(13)
C19 0.0252(14) 0.0233(14) 0.0148(12) 0.0035(10) 0.0034(10) -0.0003(11)
C20 0.0174(13) 0.0222(13) 0.0214(13) 0.0072(10) 0.0066(10) 0.0020(10)
C21 0.0213(13) 0.0240(13) 0.0150(12) 0.0067(10) 0.0017(10) 0.0028(11)
C22 0.0237(13) 0.0198(13) 0.0123(11) 0.0042(9) 0.0038(10) -0.0003(10)
C23 0.0207(13) 0.0202(13) 0.0126(11) 0.0059(9) 0.0059(9) 0.0000(10)
C24 0.0289(14) 0.0179(13) 0.0146(11) 0.0051(9) 0.0019(10) 0.0006(11)
C25 0.0252(14) 0.0199(13) 0.0157(12) 0.0063(10) 0.0016(10) 0.0064(11)
C26 0.0234(15) 0.0440(18) 0.0230(14) 0.0050(12) -0.0014(11) -0.0006(13)
C27 0.0379(17) 0.0252(15) 0.0178(13) -0.0017(11) 0.0038(12) -0.0010(12)
C28 0.0213(14) 0.0375(16) 0.0201(13) 0.0085(11) 0.0053(11) 0.0008(12)
C29 0.0451(18) 0.0197(14) 0.0272(14) 0.0054(11) -0.0010(13) -0.0066(13)
C30 0.0376(17) 0.0304(16) 0.0274(14) 0.0049(12) 0.0073(13) 0.0161(13)
N1 0.0194(11) 0.0162(10) 0.0166(10) 0.0023(8) 0.0055(8) 0.0031(8)
O1 0.0336(11) 0.0197(10) 0.0325(11) 0.0034(8) 0.0118(9) -0.0037(8)
O2 0.0269(11) 0.0440(13) 0.0205(10) -0.0002(8) -0.0033(8) 0.0126(9)
O3 0.0346(11) 0.0264(11) 0.0306(11) 0.0032(8) 0.0109(9) 0.0124(9)
O4 0.0232(10) 0.0381(12) 0.0200(9) -0.0006(8) -0.0031(8) -0.0034(9)
Si1 0.0263(4) 0.0186(4) 0.0209(3) 0.0050(3) 0.0058(3) 0.0073(3)
Si2 0.0239(4) 0.0161(3) 0.0241(4) -0.0026(3) 0.0061(3) -0.0020(3)
Fe1 0.01582(18) 0.01447(18) 0.01280(17) 0.00066(13) 0.00302(13) 0.00209(13)
Fe2 0.01641(18) 0.01541(18) 0.01247(17) 0.00229(13) 0.00283(13) 0.00142(13)
Ga1 0.01465(14) 0.01302(14) 0.01265(13) 0.00123(9) 0.00285(10) 0.00159(10)

loop_
_atom_type_symbol
_atom_type_description
_atom_type_scat_dispersion_real
_atom_type_scat_dispersion_imag
_atom_type_scat_source
C C 0.0033 0.0016 'International Tables Vol C Tables 4.2.6.8 and 6.1.1.4'
H H 0.0000 0.0000 'International Tables Vol C Tables 4.2.6.8 and 6.1.1.4'
N N 0.0061 0.0033 'International Tables Vol C Tables 4.2.6.8 and 6.1.1.4'
O O 0.0106 0.0060 'International Tables Vol C Tables 4.2.6.8 and 6.1.1.4'
Si Si 0.0817 0.0704 'International Tables Vol C Tables 4.2.6.8 and 6.1.1.4'
Fe Fe 0.3463 0.8444 'International Tables Vol C Tables 4.2.6.8 and 6.1.1.4'
Ga Ga 0.2307 1.6083 'International Tables Vol C Tables 4.2.6.8 and 6.1.1.4'

loop_
_geom_angle_atom_site_label_1
_geom_angle_atom_site_label_2
_geom_angle_atom_site_label_3
_geom_angle
C2 C1 C5 108.0(2)
C2 C1 C6 126.2(2)
C5 C1 C6 124.9(2)
C2 C1 Fe1 70.32(14)
C5 C1 Fe1 69.47(14)
C6 C1 Fe1 134.41(19)
C1 C2 C3 107.8(2)
C1 C2 C7 126.4(2)
C3 C2 C7 125.1(2)
C1 C2 Fe1 70.83(15)
C3 C2 Fe1 69.53(14)
C7 C2 Fe1 132.70(18)
C4 C3 C2 108.4(2)
C4 C3 C8 125.7(2)
C2 C3 C8 125.7(2)
C4 C3 Fe1 70.25(14)
C2 C3 Fe1 71.04(14)
C8 C3 Fe1 127.96(17)
C3 C4 C5 107.4(2)
C3 C4 C9 126.0(2)
C5 C4 C9 126.5(2)
C3 C4 Fe1 70.32(14)
C5 C4 Fe1 70.37(13)
C9 C4 Fe1 126.77(17)
C1 C5 C4 108.4(2)
C1 C5 C10 125.4(2)
C4 C5 C10 126.0(2)
C1 C5 Fe1 71.33(14)
C4 C5 Fe1 70.15(13)
C10 C5 Fe1 128.21(18)
O1 C11 Fe1 174.2(2)
O2 C12 Fe1 175.6(2)
O3 C19 Fe2 173.3(2)
O4 C20 Fe2 174.5(2)
C25 C21 C22 108.0(2)
C25 C21 C26 125.5(2)
C22 C21 C26 125.3(2)
C25 C21 Fe2 70.25(14)
C22 C21 Fe2 69.28(14)
C26 C21 Fe2 135.62(18)
C21 C22 C23 108.3(2)
C21 C22 C27 125.4(2)
C23 C22 C27 126.1(2)
C21 C22 Fe2 71.53(14)
C23 C22 Fe2 69.85(13)
C27 C22 Fe2 128.26(18)
C24 C23 C22 107.4(2)
C24 C23 C28 126.2(2)
C22 C23 C28 126.4(2)
C24 C23 Fe2 70.49(13)
C22 C23 Fe2 70.35(13)
C28 C23 Fe2 126.40(17)
C23 C24 C25 108.7(2)
C23 C24 C29 125.3(2)
C25 C24 C29 125.9(2)
C23 C24 Fe2 70.17(14)
C25 C24 Fe2 71.21(14)
C29 C24 Fe2 127.14(18)
C21 C25 C24 107.6(2)
C21 C25 C30 124.8(3)
C24 C25 C30 126.9(2)
C21 C25 Fe2 70.78(14)
C24 C25 Fe2 69.30(14)
C30 C25 Fe2 133.23(18)
Si2 N1 Si1 123.09(12)
Si2 N1 Ga1 117.74(11)
Si1 N1 Ga1 119.17(12)
N1 Si1 C13 111.92(12)
N1 Si1 C14 111.51(12)
C13 Si1 C14 107.12(14)
N1 Si1 C15 113.28(12)
C13 Si1 C15 105.69(14)
C14 Si1 C15 106.92(14)
N1 Si2 C18 111.42(12)
N1 Si2 C17 111.70(12)
C18 Si2 C17 107.07(14)
N1 Si2 C16 113.24(13)
C18 Si2 C16 106.06(15)
C17 Si2 C16 106.96(14)
C12 Fe1 C11 94.85(12)
C12 Fe1 C4 108.42(11)
C11 Fe1 C4 100.56(10)
C12 Fe1 C3 91.15(11)
C11 Fe1 C3 138.58(11)
C4 Fe1 C3 39.43(9)
C12 Fe1 C5 147.57(11)
C11 Fe1 C5 89.05(11)
C4 Fe1 C5 39.49(10)
C3 Fe1 C5 65.89(9)
C12 Fe1 C2 111.29(11)
C11 Fe1 C2 153.15(11)
C4 Fe1 C2 66.18(9)
C3 Fe1 C2 39.43(10)
C5 Fe1 C2 65.70(10)
C12 Fe1 C1 150.09(11)
C11 Fe1 C1 115.00(11)
C4 Fe1 C1 66.02(9)
C3 Fe1 C1 65.65(9)
C5 Fe1 C1 39.21(10)
C2 Fe1 C1 38.85(10)
C12 Fe1 Ga1 83.46(8)
C11 Fe1 Ga1 85.16(8)
C4 Fe1 Ga1 166.10(7)
C3 Fe1 Ga1 136.26(7)
C5 Fe1 Ga1 128.97(7)
C2 Fe1 Ga1 103.24(7)
C1 Fe1 Ga1 100.08(7)
C20 Fe2 C19 95.34(12)
C20 Fe2 C23 109.56(11)
C19 Fe2 C23 98.50(11)
C20 Fe2 C24 90.78(11)
C19 Fe2 C24 135.94(11)
C23 Fe2 C24 39.34(10)
C20 Fe2 C22 149.24(11)
C19 Fe2 C22 88.84(11)
C23 Fe2 C22 39.80(10)
C24 Fe2 C22 66.05(10)
C20 Fe2 C25 109.38(11)
C19 Fe2 C25 154.02(11)
C23 Fe2 C25 66.29(10)
C24 Fe2 C25 39.49(10)
C22 Fe2 C25 65.87(10)
C20 Fe2 C21 148.15(11)
C19 Fe2 C21 116.46(11)
C23 Fe2 C21 66.20(10)
C24 Fe2 C21 65.74(10)
C22 Fe2 C21 39.19(10)
C25 Fe2 C21 38.97(10)
C20 Fe2 Ga1 81.89(8)
C19 Fe2 Ga1 85.49(8)
C23 Fe2 Ga1 167.31(7)
C24 Fe2 Ga1 138.54(7)
C22 Fe2 Ga1 128.86(7)
C25 Fe2 Ga1 105.32(7)
C21 Fe2 Ga1 101.21(7)
N1 Ga1 Fe1 113.62(6)
N1 Ga1 Fe2 112.67(6)
Fe1 Ga1 Fe2 133.712(15)

loop_
_geom_bond_atom_site_label_1
_geom_bond_atom_site_label_2
_geom_bond_distance
C1 C2 1.423(4)
C1 C5 1.430(4)
C1 C6 1.500(4)
C1 Fe1 2.143(2)
C2 C3 1.435(4)
C2 C7 1.498(3)
C2 Fe1 2.136(3)
C3 C4 1.428(3)
C3 C8 1.496(4)
C3 Fe1 2.116(2)
C4 C5 1.430(4)
C4 C9 1.497(3)
C4 Fe1 2.115(2)
C5 C10 1.500(3)
C5 Fe1 2.118(2)
C11 O1 1.154(3)
C11 Fe1 1.750(3)
C12 O2 1.159(3)
C12 Fe1 1.745(3)
C13 Si1 1.870(3)
C14 Si1 1.875(3)
C15 Si1 1.879(3)
C16 Si2 1.880(3)
C17 Si2 1.878(3)
C18 Si2 1.870(3)
C19 O3 1.155(3)
C19 Fe2 1.754(3)
C20 O4 1.160(3)
C20 Fe2 1.741(3)
C21 C25 1.429(4)
C21 C22 1.429(4)
C21 C26 1.497(4)
C21 Fe2 2.145(2)
C22 C23 1.438(4)
C22 C27 1.496(4)
C22 Fe2 2.116(2)
C23 C24 1.421(4)
C23 C28 1.502(4)
C23 Fe2 2.109(2)
C24 C25 1.436(4)
C24 C29 1.501(4)
C24 Fe2 2.113(2)
C25 C30 1.496(4)
C25 Fe2 2.138(2)
N1 Si2 1.714(2)
N1 Si1 1.721(2)
N1 Ga1 1.956(2)
Fe1 Ga1 2.4527(4)
Fe2 Ga1 2.4559(4)
